data_7102125
loop_
_publ_author_name
'Mahnke, Devin J'
'McDonald, Robert'
'Hof, Fraser'

_publ_section_title
;
 A shape-dependent hydrophobic effect for tetrazoles.
;
_journal_issue 36
_journal_name_full 'Chemical communications (Cambridge, England)'
_journal_page_first 3738
_journal_page_last 3740
_journal_paper_doi 10.1039/b705256a
_journal_year 2007
_chemical_formula_moiety 'C18 H24 N12, C H4 O, H2 O'
_chemical_formula_sum 'C19 H30 N12 O2'
_chemical_formula_weight 458.55
_chemical_name_systematic '1,3,5-tris(1H-tetrazol-5-yl)methyl-2,4,6-triethyl benzene'
_space_group_IT_number 36
_symmetry_cell_setting orthorhombic
_symmetry_Int_Tables_number 36
_symmetry_space_group_name_Hall 'C 2c -2'
_symmetry_space_group_name_H-M 'C m c 21'
_atom_sites_solution_hydrogens geom
_atom_sites_solution_primary direct
_atom_sites_solution_secondary difmap
_audit_creation_method SHELXL-97
_cell_angle_alpha 90.00
_cell_angle_beta 90.00
_cell_angle_gamma 90.00
_cell_formula_units_Z 4
_cell_length_a 11.9746(7)
_cell_length_b 18.4624(11)
_cell_length_c 10.3004(6)
_cell_measurement_reflns_used 7740
_cell_measurement_temperature 193(2)
_cell_measurement_theta_max 26.33
_cell_measurement_theta_min 2.21
_cell_volume 2277.2(2)
_computing_cell_refinement 'Bruker SAINT (Bruker, 1997)'
_computing_data_collection 'Bruker SMART (Bruker, 1997)'
_computing_data_reduction 'Bruker SAINT (Bruker, 1997)'
_computing_molecular_graphics 'Bruker SHELXTL (Bruker, 1997)'
_computing_publication_material 'Bruker SHELXTL (Bruker, 1997)'
_computing_structure_refinement 'SHELXL-97 (Sheldrick, 1997)'
_computing_structure_solution 'SHELXS-97 (Sheldrick, 1990)'
_diffrn_ambient_temperature 193(2)
_diffrn_detector_area_resol_mean 8.192
_diffrn_measured_fraction_theta_full 1.000
_diffrn_measured_fraction_theta_max 1.000
_diffrn_measurement_device_type 'Bruker PLATFORM diffractometer/SMART 1000 CCD area detector'
_diffrn_measurement_method '\w scans'
_diffrn_radiation_monochromator graphite
_diffrn_radiation_type MoK\a
_diffrn_radiation_wavelength 0.71073
_diffrn_reflns_av_R_equivalents 0.0124
_diffrn_reflns_av_sigmaI/netI 0.0119
_diffrn_reflns_limit_h_max 14
_diffrn_reflns_limit_h_min -14
_diffrn_reflns_limit_k_max 23
_diffrn_reflns_limit_k_min -22
_diffrn_reflns_limit_l_max 12
_diffrn_reflns_limit_l_min -12
_diffrn_reflns_number 8287
_diffrn_reflns_theta_full 26.38
_diffrn_reflns_theta_max 26.38
_diffrn_reflns_theta_min 2.03
_diffrn_source 'fine-focus sealed tube'
_diffrn_standards_decay_% 0
_diffrn_standards_interval_time 0
_diffrn_standards_number 0
_exptl_absorpt_coefficient_mu 0.094
_exptl_absorpt_correction_T_max 0.9632
_exptl_absorpt_correction_T_min 0.9412
_exptl_absorpt_correction_type multi-scan
_exptl_absorpt_process_details 'SADABS (Sheldrick, 1996)'
_exptl_crystal_colour colorless
_exptl_crystal_density_diffrn 1.337
_exptl_crystal_density_method 'not measured'
_exptl_crystal_description prism
_exptl_crystal_F_000 976
_exptl_crystal_recrystallization_method 'Slow evaporation from wet MeOH'
_exptl_crystal_size_max 0.65
_exptl_crystal_size_mid 0.41
_exptl_crystal_size_min 0.40
_refine_diff_density_max 0.168
_refine_diff_density_min -0.176
_refine_diff_density_rms 0.037
_refine_ls_abs_structure_details 'Flack H D (1983), Acta Cryst. A39, 876-881'
_refine_ls_abs_structure_Flack 0.3(10)
_refine_ls_extinction_method none
_refine_ls_goodness_of_fit_ref 1.063
_refine_ls_hydrogen_treatment mixed
_refine_ls_matrix_type full
_refine_ls_number_parameters 183
_refine_ls_number_reflns 2437
_refine_ls_number_restraints 1
_refine_ls_restrained_S_all 1.063
_refine_ls_R_factor_all 0.0268
_refine_ls_R_factor_gt 0.0262
_refine_ls_shift/su_max 0.000
_refine_ls_shift/su_mean 0.000
_refine_ls_structure_factor_coef Fsqd
_refine_ls_weighting_details 'calc w=1/[\s^2^(Fo^2^)+(0.0425P)^2^+0.6614P] where P=(Fo^2^+2Fc^2^)/3'
_refine_ls_weighting_scheme calc
_refine_ls_wR_factor_gt 0.0696
_refine_ls_wR_factor_ref 0.0709
_reflns_number_gt 2386
_reflns_number_total 2437
_reflns_threshold_expression I>2\s(I)
_cod_data_source_file b705256a.txt
_cod_data_source_block vic0611
_cod_database_code 7102125

loop_
_symmetry_equiv_pos_as_xyz
'x, y, z'
'-x, -y, z+1/2'
'x, -y, z+1/2'
'-x, y, z'
'x+1/2, y+1/2, z'
'-x+1/2, -y+1/2, z+1/2'
'x+1/2, -y+1/2, z+1/2'
'-x+1/2, y+1/2, z'

loop_
_atom_site_label
_atom_site_type_symbol
_atom_site_fract_x
_atom_site_fract_y
_atom_site_fract_z
_atom_site_U_iso_or_equiv
_atom_site_adp_type
_atom_site_occupancy
_atom_site_symmetry_multiplicity
_atom_site_calc_flag
_atom_site_refinement_flags
N11 N 0.0000 0.27083(8) 0.31550(16) 0.0280(3) Uani 1 2 d S
H11N H 0.0000 0.2220(14) 0.296(3) 0.043(6) Uiso 1 2 d S
N12 N 0.0000 0.28768(9) 0.44276(16) 0.0343(3) Uani 1 2 d S
N13 N 0.0000 0.35776(9) 0.44922(16) 0.0346(4) Uani 1 2 d S
N14 N 0.0000 0.38721(8) 0.32789(16) 0.0309(3) Uani 1 2 d S
N21 N 0.31006(10) 0.01657(6) 0.00464(11) 0.0312(2) Uani 1 1 d .
H21N H 0.3522(14) 0.0041(10) -0.0597(19) 0.042(4) Uiso 1 1 d .
N22 N 0.31564(10) -0.01906(6) 0.11853(11) 0.0359(3) Uani 1 1 d .
N23 N 0.24908(10) 0.01417(6) 0.19585(12) 0.0339(3) Uani 1 1 d .
N24 N 0.19972(9) 0.07132(5) 0.13527(11) 0.0301(2) Uani 1 1 d .
C1 C 0.0000 0.26472(8) 0.03470(16) 0.0225(3) Uani 1 2 d S
C2 C 0.10210(9) 0.23090(5) 0.00603(11) 0.0221(2) Uani 1 1 d .
C3 C 0.10131(9) 0.16408(6) -0.05898(11) 0.0219(2) Uani 1 1 d .
C4 C 0.0000 0.13069(8) -0.09235(16) 0.0231(3) Uani 1 2 d S
C5 C 0.21161(11) 0.26675(6) 0.04353(12) 0.0276(3) Uani 1 1 d .
H5A H 0.2674 0.2288 0.0636 0.033 Uiso 1 1 calc R
H5B H 0.2001 0.2959 0.1231 0.033 Uiso 1 1 calc R
C6 C 0.25748(12) 0.31578(7) -0.06390(15) 0.0355(3) Uani 1 1 d .
H6A H 0.3278 0.3377 -0.0351 0.043 Uiso 1 1 calc R
H6B H 0.2032 0.3540 -0.0830 0.043 Uiso 1 1 calc R
H6C H 0.2708 0.2870 -0.1423 0.043 Uiso 1 1 calc R
C7 C 0.0000 0.06032(9) -0.16907(16) 0.0263(3) Uani 1 2 d S
H7A H -0.0669 0.0316 -0.1459 0.032 Uiso 0.50 1 calc PR
H7B H 0.0669 0.0316 -0.1459 0.032 Uiso 0.50 1 calc PR
C8 C 0.0000 0.07497(11) -0.31526(19) 0.0374(4) Uani 1 2 d S
H8A H 0.0000 0.0288 -0.3623 0.045 Uiso 1 2 calc SR
H8B H 0.0668 0.1027 -0.3385 0.045 Uiso 0.50 1 calc PR
H8C H -0.0668 0.1027 -0.3385 0.045 Uiso 0.50 1 calc PR
C10 C 0.0000 0.33763(9) 0.10196(17) 0.0258(3) Uani 1 2 d S
H10A H 0.0668 0.3652 0.0741 0.031 Uiso 0.50 1 calc PR
H10B H -0.0668 0.3652 0.0741 0.031 Uiso 0.50 1 calc PR
C11 C 0.0000 0.33203(9) 0.24702(18) 0.0255(3) Uani 1 2 d S
C20 C 0.21049(10) 0.12548(6) -0.08844(12) 0.0245(2) Uani 1 1 d .
H20A H 0.2042 0.1001 -0.1728 0.029 Uiso 1 1 calc R
H20B H 0.2713 0.1616 -0.0956 0.029 Uiso 1 1 calc R
C21 C 0.23891(9) 0.07179(6) 0.01568(11) 0.0239(2) Uani 1 1 d .
O1S O 0.0000 0.53670(8) 0.35163(13) 0.0365(3) Uani 1 2 d S
H1SO H 0.0000 0.499(2) 0.307(3) 0.067(9) Uiso 1 2 d S
C1S C 0.0000 0.59664(12) 0.2631(2) 0.0433(5) Uani 1 2 d S
H1SA H -0.0764 0.6058 0.2332 0.052 Uiso 0.50 1 calc PR
H1SB H 0.0476 0.5853 0.1885 0.052 Uiso 0.50 1 calc PR
H1SC H 0.0288 0.6398 0.3072 0.052 Uiso 0.50 1 calc PR
O2S O 0.0000 0.12944(7) 0.26395(13) 0.0307(3) Uani 1 2 d S
H2SO H 0.0617(15) 0.1116(9) 0.2196(17) 0.048(5) Uiso 1 1 d .

loop_
_atom_site_aniso_label
_atom_site_aniso_U_11
_atom_site_aniso_U_22
_atom_site_aniso_U_33
_atom_site_aniso_U_23
_atom_site_aniso_U_13
_atom_site_aniso_U_12
N11 0.0279(7) 0.0274(7) 0.0286(7) -0.0028(6) 0.000 0.000
N12 0.0323(8) 0.0405(8) 0.0301(8) -0.0035(7) 0.000 0.000
N13 0.0316(8) 0.0400(8) 0.0323(8) -0.0080(7) 0.000 0.000
N14 0.0308(7) 0.0298(7) 0.0320(8) -0.0071(6) 0.000 0.000
N21 0.0358(5) 0.0276(5) 0.0302(6) 0.0025(4) 0.0071(5) 0.0077(4)
N22 0.0410(6) 0.0299(5) 0.0367(6) 0.0066(4) 0.0038(5) 0.0072(5)
N23 0.0356(6) 0.0335(6) 0.0327(6) 0.0066(5) 0.0013(4) 0.0048(5)
N24 0.0306(5) 0.0303(5) 0.0294(5) 0.0039(4) 0.0027(4) 0.0072(4)
C1 0.0258(8) 0.0200(7) 0.0218(8) 0.0016(6) 0.000 0.000
C2 0.0225(6) 0.0217(5) 0.0220(5) 0.0025(4) -0.0003(4) -0.0019(4)
C3 0.0229(5) 0.0214(5) 0.0216(5) 0.0028(4) 0.0010(4) 0.0019(4)
C4 0.0265(8) 0.0200(7) 0.0228(8) 0.0023(6) 0.000 0.000
C5 0.0240(5) 0.0267(6) 0.0320(6) -0.0025(5) -0.0015(5) -0.0006(4)
C6 0.0300(6) 0.0318(6) 0.0447(7) -0.0006(6) 0.0063(5) -0.0072(5)
C7 0.0255(8) 0.0241(7) 0.0294(9) -0.0050(7) 0.000 0.000
C8 0.0432(11) 0.0410(10) 0.0281(9) -0.0070(8) 0.000 0.000
C10 0.0277(8) 0.0208(7) 0.0288(8) -0.0022(6) 0.000 0.000
C11 0.0191(7) 0.0265(9) 0.0309(9) -0.0049(7) 0.000 0.000
C20 0.0238(5) 0.0237(5) 0.0258(5) 0.0001(5) 0.0020(4) 0.0010(4)
C21 0.0210(5) 0.0217(5) 0.0291(6) -0.0013(4) 0.0003(5) -0.0001(4)
O1S 0.0502(8) 0.0310(7) 0.0282(6) -0.0011(5) 0.000 0.000
C1S 0.0477(12) 0.0441(12) 0.0382(10) 0.0054(9) 0.000 0.000
O2S 0.0314(6) 0.0269(6) 0.0337(7) -0.0025(5) 0.000 0.000

loop_
_atom_type_symbol
_atom_type_description
_atom_type_scat_dispersion_real
_atom_type_scat_dispersion_imag
_atom_type_scat_source
C C 0.0033 0.0016 'International Tables Vol C Tables 4.2.6.8 and 6.1.1.4'
H H 0.0000 0.0000 'International Tables Vol C Tables 4.2.6.8 and 6.1.1.4'
N N 0.0061 0.0033 'International Tables Vol C Tables 4.2.6.8 and 6.1.1.4'
O O 0.0106 0.0060 'International Tables Vol C Tables 4.2.6.8 and 6.1.1.4'

loop_
_geom_angle_atom_site_label_1
_geom_angle_atom_site_label_2
_geom_angle_atom_site_label_3
_geom_angle
_geom_angle_site_symmetry_1
_geom_angle_site_symmetry_3
C11 N11 N12 108.63(15) . .
N13 N12 N11 106.30(15) . .
N12 N13 N14 110.57(15) . .
C11 N14 N13 105.76(15) . .
C21 N21 N22 109.32(10) . .
N23 N22 N21 106.05(10) . .
N22 N23 N24 110.85(11) . .
C21 N24 N23 106.20(10) . .
C2 C1 C2 121.07(14) 4 .
C2 C1 C10 119.45(7) 4 .
C2 C1 C10 119.45(7) . .
C3 C2 C1 119.03(10) . .
C3 C2 C5 120.67(10) . .
C1 C2 C5 120.30(10) . .
C4 C3 C2 120.57(10) . .
C4 C3 C20 119.27(10) . .
C2 C3 C20 120.10(10) . .
C3 C4 C3 119.63(14) . 4
C3 C4 C7 120.16(7) . .
C3 C4 C7 120.16(7) 4 .
C2 C5 C6 112.54(11) . .
C4 C7 C8 111.13(14) . .
C11 C10 C1 113.27(14) . .
N14 C11 N11 108.75(16) . .
N14 C11 C10 125.31(16) . .
N11 C11 C10 125.94(15) . .
C21 C20 C3 111.25(10) . .
N24 C21 N21 107.58(10) . .
N24 C21 C20 126.30(10) . .
N21 C21 C20 126.11(11) . .

loop_
_geom_bond_atom_site_label_1
_geom_bond_atom_site_label_2
_geom_bond_distance
_geom_bond_site_symmetry_2
N11 C11 1.332(2) .
N11 N12 1.347(2) .
N12 N13 1.295(2) .
N13 N14 1.363(2) .
N14 C11 1.316(2) .
N21 C21 1.3334(16) .
N21 N22 1.3466(15) .
N22 N23 1.2829(16) .
N23 N24 1.3608(15) .
N24 C21 1.3182(16) .
C1 C2 1.4042(13) 4
C1 C2 1.4042(13) .
C1 C10 1.514(2) .
C2 C3 1.4038(15) .
C2 C5 1.5188(16) .
C3 C4 1.4035(13) .
C3 C20 1.5196(15) .
C4 C3 1.4035(13) 4
C4 C7 1.521(2) .
C5 C6 1.5316(18) .
C7 C8 1.530(3) .
C10 C11 1.498(2) .
C20 C21 1.4995(16) .
O1S C1S 1.434(2) .

loop_
_geom_hbond_atom_site_label_D
_geom_hbond_atom_site_label_H
_geom_hbond_atom_site_label_A
_geom_hbond_distance_DH
_geom_hbond_distance_HA
_geom_hbond_distance_DA
_geom_hbond_angle_DHA
_geom_hbond_site_symmetry_A
N11 H11N O2S 0.92(3) 1.74(3) 2.664(2) 179(3) .
N21 H21N O1S 0.864(19) 2.129(18) 2.9367(14) 155.3(16) 6_554
O1S H1SO N14 0.84(4) 2.07(4) 2.771(2) 141(3) .
O2S H2SO N24 0.929(18) 2.010(18) 2.9374(13) 176.1(16) .

loop_
_geom_torsion_atom_site_label_1
_geom_torsion_atom_site_label_2
_geom_torsion_atom_site_label_3
_geom_torsion_atom_site_label_4
_geom_torsion
_geom_torsion_site_symmetry_1
_geom_torsion_site_symmetry_4
C11 N11 N12 N13 0.0 . .
N11 N12 N13 N14 0.0 . .
N12 N13 N14 C11 0.0 . .
C21 N21 N22 N23 0.08(15) . .
N21 N22 N23 N24 -0.17(14) . .
N22 N23 N24 C21 0.19(14) . .
C2 C1 C2 C3 3.6(2) 4 .
C10 C1 C2 C3 -178.57(13) . .
C2 C1 C2 C5 -177.11(9) 4 .
C10 C1 C2 C5 0.69(19) . .
C1 C2 C3 C4 -1.40(17) . .
C5 C2 C3 C4 179.34(12) . .
C1 C2 C3 C20 -178.59(12) . .
C5 C2 C3 C20 2.14(16) . .
C2 C3 C4 C3 -0.8(2) . 4
C20 C3 C4 C3 176.45(9) . 4
C2 C3 C4 C7 176.73(12) . .
C20 C3 C4 C7 -6.0(2) . .
C3 C2 C5 C6 88.68(13) . .
C1 C2 C5 C6 -90.57(14) . .
C3 C4 C7 C8 -88.75(13) . .
C3 C4 C7 C8 88.75(13) 4 .
C2 C1 C10 C11 88.92(12) 4 .
C2 C1 C10 C11 -88.92(12) . .
N13 N14 C11 N11 0.0 . .
N13 N14 C11 C10 180.0 . .
N12 N11 C11 N14 0.0 . .
N12 N11 C11 C10 180.0 . .
C1 C10 C11 N14 180.0 . .
C1 C10 C11 N11 0.0 . .
C4 C3 C20 C21 -83.21(14) . .
C2 C3 C20 C21 94.02(12) . .
N23 N24 C21 N21 -0.14(14) . .
N23 N24 C21 C20 -179.04(11) . .
N22 N21 C21 N24 0.04(15) . .
N22 N21 C21 C20 178.94(11) . .
C3 C20 C21 N24 -20.36(16) . .
C3 C20 C21 N21 160.94(12) . .
